data_7030527
loop_
_publ_author_name
'Amoroso, Angelo J.'
'Edwards, Peter G.'
'Howard, Sian T.'
'Kariuki, Benson M.'
'Knight, James C.'
'Ooi, Liling'
'Malik, K. M. Abdul'
'Stratford, Lisa'
'Al-Sudani, A.-R. H.'

_publ_section_title
;
 The synthesis and coordination chemistry of a tris-8-aminoquinoline
 tripodal ligand
;
_journal_coden_ASTM DTARAF
_journal_issue 39
_journal_name_full 'Dalton Transactions'
_journal_page_first 8356
_journal_page_last 8362
_journal_paper_doi 10.1039/b909122j
_journal_year 2009
_chemical_formula_moiety '4(C33 H30 Co N7), 2(C4 H10 O), C4 H10 O'
_chemical_formula_sum 'C144 H150 Co4 N28 O3'
_chemical_formula_weight 2556.64
_space_group_IT_number 15
_symmetry_cell_setting monoclinic
_symmetry_space_group_name_Hall '-C 2yc'
_symmetry_space_group_name_H-M 'C 1 2/c 1'
_atom_sites_solution_hydrogens geom
_atom_sites_solution_primary direct
_atom_sites_solution_secondary difmap
_audit_creation_method SHELXL-97
_cell_angle_alpha 90.000(5)
_cell_angle_beta 108.174(5)
_cell_angle_gamma 90.000(5)
_cell_formula_units_Z 2
_cell_length_a 22.726(5)
_cell_length_b 13.120(5)
_cell_length_c 24.291(5)
_cell_measurement_reflns_used 26904
_cell_measurement_temperature 150(2)
_cell_measurement_theta_max 27.48
_cell_measurement_theta_min 2.91
_cell_volume 6881(3)
_computing_cell_refinement 'HKL Scalepack (Otwinowski & Minor, 1997)'
_computing_data_collection 'Collect (Nonius BV, 1997-2000)'
_computing_data_reduction 'HKL Denzo and Scalepack (Otwinowski & Minor, 1997)'
_computing_molecular_graphics 'Ortep-3 for Windows (Farrugia, 1997)'
_computing_publication_material 'WinGX publication routines (Farrugia, 1999)'
_computing_structure_refinement 'SHELXL-97 (Sheldrick, 1997)'
_computing_structure_solution 'Dirdif-99 (Beurskens et al., 1999)'
_diffrn_ambient_temperature 150(2)
_diffrn_measured_fraction_theta_full 0.986
_diffrn_measured_fraction_theta_max 0.986
_diffrn_measurement_device_type 'Bruker-Nonius KappaCCD'
_diffrn_measurement_method '\f and \w'
_diffrn_radiation_monochromator graphite
_diffrn_radiation_source 'fine-focus sealed tube'
_diffrn_radiation_type MoK\a
_diffrn_radiation_wavelength 0.71069
_diffrn_reflns_av_R_equivalents 0.1517
_diffrn_reflns_av_sigmaI/netI 0.1594
_diffrn_reflns_limit_h_max 29
_diffrn_reflns_limit_h_min -29
_diffrn_reflns_limit_k_max 16
_diffrn_reflns_limit_k_min -16
_diffrn_reflns_limit_l_max 31
_diffrn_reflns_limit_l_min -31
_diffrn_reflns_number 44726
_diffrn_reflns_theta_full 27.51
_diffrn_reflns_theta_max 27.51
_diffrn_reflns_theta_min 2.96
_exptl_absorpt_coefficient_mu 0.536
_exptl_absorpt_correction_T_max 0.9336
_exptl_absorpt_correction_T_min 0.8777
_exptl_absorpt_correction_type multi-scan
_exptl_absorpt_process_details 'Sortav (Blessing, 1995)'
_exptl_crystal_colour 'Dark blue'
_exptl_crystal_density_diffrn 1.234
_exptl_crystal_density_method 'not measured'
_exptl_crystal_description block
_exptl_crystal_F_000 2684
_exptl_crystal_size_max 0.25
_exptl_crystal_size_mid 0.15
_exptl_crystal_size_min 0.13
_refine_diff_density_max 1.547
_refine_diff_density_min -0.593
_refine_diff_density_rms 0.122
_refine_ls_extinction_method none
_refine_ls_goodness_of_fit_ref 1.059
_refine_ls_hydrogen_treatment constr
_refine_ls_matrix_type full
_refine_ls_number_parameters 401
_refine_ls_number_reflns 7810
_refine_ls_number_restraints 0
_refine_ls_restrained_S_all 1.059
_refine_ls_R_factor_all 0.1862
_refine_ls_R_factor_gt 0.0877
_refine_ls_shift/su_max 0.001
_refine_ls_shift/su_mean 0.000
_refine_ls_structure_factor_coef Fsqd
_refine_ls_weighting_details 'calc w=1/[\s^2^(Fo^2^)+(0.1538P)^2^+8.0367P] where P=(Fo^2^+2Fc^2^)/3'
_refine_ls_weighting_scheme calc
_refine_ls_wR_factor_gt 0.2467
_refine_ls_wR_factor_ref 0.2939
_reflns_number_gt 3934
_reflns_number_total 7810
_reflns_threshold_expression >2sigma(I)
_cod_duplicate_entry 7002369
_cod_data_source_file b909122j.txt
_cod_data_source_block pge0301
_cod_original_sg_symbol_H-M 'C 2/c'
_cod_database_code 7030527

loop_
_symmetry_equiv_pos_as_xyz
'x, y, z'
'-x, y, -z+1/2'
'x+1/2, y+1/2, z'
'-x+1/2, y+1/2, -z+1/2'
'-x, -y, -z'
'x, -y, z-1/2'
'-x+1/2, -y+1/2, -z'
'x+1/2, -y+1/2, z-1/2'

loop_
_atom_site_label
_atom_site_type_symbol
_atom_site_fract_x
_atom_site_fract_y
_atom_site_fract_z
_atom_site_U_iso_or_equiv
_atom_site_adp_type
_atom_site_occupancy
_atom_site_symmetry_multiplicity
_atom_site_calc_flag
_atom_site_refinement_flags
C1 C 0.5531(2) 0.3964(4) 0.9902(2) 0.0270(12) Uani 1 1 d .
H1 H 0.5229 0.3459 0.9734 0.032 Uiso 1 1 calc R
C2 C 0.5497(3) 0.4903(4) 0.9624(3) 0.0312(13) Uani 1 1 d .
H2 H 0.5177 0.5027 0.9271 0.037 Uiso 1 1 calc R
C3 C 0.5926(3) 0.5646(4) 0.9862(3) 0.0326(14) Uani 1 1 d .
H3 H 0.5909 0.6281 0.9669 0.039 Uiso 1 1 calc R
C4 C 0.6392(2) 0.5470(4) 1.0392(3) 0.0287(13) Uani 1 1 d .
C5 C 0.6400(2) 0.4497(4) 1.0635(2) 0.0239(12) Uani 1 1 d .
C6 C 0.6840(3) 0.6197(4) 1.0674(3) 0.0330(14) Uani 1 1 d .
H6 H 0.6839 0.6863 1.0520 0.040 Uiso 1 1 calc R
C7 C 0.7290(3) 0.5900(4) 1.1193(3) 0.0335(14) Uani 1 1 d .
H7 H 0.7593 0.6385 1.1391 0.040 Uiso 1 1 calc R
C8 C 0.7312(3) 0.4930(4) 1.1431(3) 0.0311(13) Uani 1 1 d .
H8 H 0.7622 0.4772 1.1785 0.037 Uiso 1 1 calc R
C9 C 0.6882(2) 0.4187(4) 1.1154(2) 0.0240(12) Uani 1 1 d .
C10 C 0.7325(3) 0.2812(4) 1.1817(2) 0.0298(13) Uani 1 1 d .
H10A H 0.7724 0.3141 1.1839 0.036 Uiso 1 1 calc R
H10B H 0.7373 0.2071 1.1766 0.036 Uiso 1 1 calc R
C11 C 0.7200(3) 0.2980(5) 1.2391(2) 0.0335(14) Uani 1 1 d .
H11A H 0.7566 0.2737 1.2705 0.040 Uiso 1 1 calc R
H11B H 0.7167 0.3723 1.2444 0.040 Uiso 1 1 calc R
C12 C 0.6105(3) 0.3118(5) 1.2391(3) 0.0352(14) Uani 1 1 d .
H12A H 0.6202 0.3633 1.2704 0.042 Uiso 1 1 calc R
H12B H 0.5776 0.2671 1.2445 0.042 Uiso 1 1 calc R
C13 C 0.5841(3) 0.3677(4) 1.1809(2) 0.0276(13) Uani 1 1 d .
H13A H 0.5489 0.4106 1.1829 0.033 Uiso 1 1 calc R
H13B H 0.6164 0.4139 1.1758 0.033 Uiso 1 1 calc R
C14 C 0.5043(2) 0.2655(4) 1.1154(2) 0.0245(12) Uani 1 1 d .
C15 C 0.4587(3) 0.2795(4) 1.1430(3) 0.0311(14) Uani 1 1 d .
H15 H 0.4683 0.3173 1.1780 0.037 Uiso 1 1 calc R
C16 C 0.3996(3) 0.2380(4) 1.1191(3) 0.0329(14) Uani 1 1 d .
H16 H 0.3703 0.2475 1.1392 0.040 Uiso 1 1 calc R
C17 C 0.3815(3) 0.1836(4) 1.0674(3) 0.0319(14) Uani 1 1 d .
H17 H 0.3402 0.1595 1.0516 0.038 Uiso 1 1 calc R
C18 C 0.4268(3) 0.1650(4) 1.0386(2) 0.0288(13) Uani 1 1 d .
C19 C 0.4868(2) 0.2037(4) 1.0633(2) 0.0241(12) Uani 1 1 d .
C20 C 0.4146(3) 0.1132(4) 0.9860(3) 0.0314(14) Uani 1 1 d .
H20 H 0.3741 0.0883 0.9669 0.038 Uiso 1 1 calc R
C21 C 0.4609(3) 0.0985(4) 0.9619(3) 0.0329(14) Uani 1 1 d .
H21 H 0.4529 0.0629 0.9262 0.039 Uiso 1 1 calc R
C22 C 0.5202(2) 0.1363(4) 0.9904(2) 0.0269(13) Uani 1 1 d .
H22 H 0.5525 0.1242 0.9740 0.032 Uiso 1 1 calc R
C23 C 0.6665(2) 0.2174(4) 0.9902(2) 0.0276(13) Uani 1 1 d .
H23 H 0.6481 0.2798 0.9736 0.033 Uiso 1 1 calc R
C24 C 0.7011(3) 0.1613(4) 0.9622(3) 0.0337(14) Uani 1 1 d .
H24 H 0.7050 0.1853 0.9266 0.040 Uiso 1 1 calc R
C25 C 0.7293(3) 0.0721(4) 0.9856(2) 0.0312(13) Uani 1 1 d .
H25 H 0.7527 0.0342 0.9663 0.037 Uiso 1 1 calc R
C26 C 0.7234(2) 0.0368(4) 1.0387(3) 0.0275(13) Uani 1 1 d .
C27 C 0.6864(2) 0.0965(4) 1.0639(2) 0.0234(12) Uani 1 1 d .
C28 C 0.7513(3) -0.0528(4) 1.0669(3) 0.0348(14) Uani 1 1 d .
H28 H 0.7765 -0.0940 1.0512 0.042 Uiso 1 1 calc R
C29 C 0.7406(3) -0.0794(4) 1.1193(3) 0.0353(15) Uani 1 1 d .
H29 H 0.7602 -0.1387 1.1392 0.042 Uiso 1 1 calc R
C30 C 0.7026(2) -0.0231(4) 1.1435(3) 0.0315(13) Uani 1 1 d .
H30 H 0.6967 -0.0446 1.1787 0.038 Uiso 1 1 calc R
C31 C 0.6728(2) 0.0664(4) 1.1154(2) 0.0250(12) Uani 1 1 d .
C32 C 0.6147(3) 0.1022(4) 1.1811(2) 0.0288(13) Uani 1 1 d .
H32A H 0.6122 0.0270 1.1834 0.035 Uiso 1 1 calc R
H32B H 0.5728 0.1297 1.1758 0.035 Uiso 1 1 calc R
C33 C 0.6584(3) 0.1416(4) 1.2391(2) 0.0326(14) Uani 1 1 d .
H33A H 0.6434 0.1150 1.2704 0.039 Uiso 1 1 calc R
H33B H 0.6999 0.1117 1.2447 0.039 Uiso 1 1 calc R
N1 N 0.5972(2) 0.3756(3) 1.03920(19) 0.0227(10) Uani 1 1 d .
N2 N 0.68488(19) 0.3199(3) 1.13047(19) 0.0245(10) Uani 1 1 d .
N3 N 0.6656(2) 0.2499(3) 1.2464(2) 0.0291(10) Uani 1 1 d .
N4 N 0.5628(2) 0.3024(3) 1.13004(19) 0.0240(10) Uani 1 1 d .
N5 N 0.53269(19) 0.1882(3) 1.03901(19) 0.0236(10) Uani 1 1 d .
N6 N 0.65886(19) 0.1860(3) 1.03905(19) 0.0246(10) Uani 1 1 d .
N7 N 0.6322(2) 0.1277(3) 1.13037(19) 0.0234(10) Uani 1 1 d .
Co1 Co 0.61171(3) 0.24999(5) 1.08500(3) 0.0215(3) Uani 1 1 d .
O1 O 0.9021(7) 0.1590(12) 0.2479(8) 0.112(5) Uiso 0.50 1 d P
O2 O 0.5000 0.9444(17) 0.2500 0.115(7) Uiso 0.50 2 d SP
C34 C 0.5598(9) 0.9483(15) 0.3448(9) 0.088(6) Uiso 0.50 1 d P
H34A H 0.5853 0.9959 0.3735 0.132 Uiso 0.50 1 calc PR
H34B H 0.5853 0.8908 0.3401 0.132 Uiso 0.50 1 calc PR
H34C H 0.5259 0.9231 0.3581 0.132 Uiso 0.50 1 calc PR
C35 C 0.8890(10) 0.0987(18) 0.1581(11) 0.109(7) Uiso 0.50 1 d P
H35A H 0.8606 0.0535 0.1299 0.164 Uiso 0.50 1 calc PR
H35B H 0.9312 0.0715 0.1681 0.164 Uiso 0.50 1 calc PR
H35C H 0.8878 0.1668 0.1412 0.164 Uiso 0.50 1 calc PR
C36 C 0.5402(8) 0.9884(14) 0.3023(8) 0.078(5) Uiso 0.50 1 d P
H36A H 0.5762 1.0153 0.2923 0.093 Uiso 0.50 1 calc PR
H36B H 0.5179 1.0486 0.3104 0.093 Uiso 0.50 1 calc PR
C37 C 0.8749(9) 0.1034(16) 0.1971(9) 0.085(6) Uiso 0.50 1 d P
H37A H 0.8740 0.0320 0.2100 0.103 Uiso 0.50 1 calc PR
H37B H 0.8312 0.1260 0.1834 0.103 Uiso 0.50 1 calc PR
C38 C 0.8891(8) 0.1660(15) 0.3030(9) 0.079(5) Uiso 0.50 1 d P
H38A H 0.8531 0.2124 0.2953 0.095 Uiso 0.50 1 calc PR
H38B H 0.8735 0.0977 0.3088 0.095 Uiso 0.50 1 calc PR
C39 C 0.9197(9) 0.1884(16) 0.3461(10) 0.093(6) Uiso 0.50 1 d P
H39A H 0.8968 0.1847 0.3742 0.140 Uiso 0.50 1 calc PR
H39B H 0.9343 0.2583 0.3445 0.140 Uiso 0.50 1 calc PR
H39C H 0.9553 0.1421 0.3580 0.140 Uiso 0.50 1 calc PR

loop_
_atom_site_aniso_label
_atom_site_aniso_U_11
_atom_site_aniso_U_22
_atom_site_aniso_U_33
_atom_site_aniso_U_23
_atom_site_aniso_U_13
_atom_site_aniso_U_12
C1 0.031(3) 0.023(3) 0.027(3) -0.001(2) 0.008(3) 0.002(2)
C2 0.029(3) 0.038(3) 0.025(3) 0.011(3) 0.005(2) 0.005(3)
C3 0.041(3) 0.027(3) 0.032(4) 0.008(3) 0.016(3) 0.006(3)
C4 0.032(3) 0.027(3) 0.032(3) 0.000(3) 0.016(3) 0.006(2)
C5 0.028(3) 0.023(3) 0.021(3) 0.001(2) 0.009(2) 0.002(2)
C6 0.038(3) 0.026(3) 0.038(4) 0.002(3) 0.016(3) 0.000(3)
C7 0.031(3) 0.034(3) 0.034(4) -0.011(3) 0.009(3) -0.008(3)
C8 0.034(3) 0.036(3) 0.025(3) -0.007(3) 0.010(3) -0.008(3)
C9 0.026(3) 0.023(3) 0.025(3) -0.004(2) 0.011(2) 0.001(2)
C10 0.027(3) 0.035(3) 0.024(3) 0.002(3) 0.002(3) 0.001(2)
C11 0.031(3) 0.041(3) 0.023(3) 0.001(3) 0.002(3) 0.000(3)
C12 0.042(4) 0.038(3) 0.027(3) -0.007(3) 0.013(3) -0.003(3)
C13 0.036(3) 0.025(3) 0.022(3) -0.005(2) 0.010(3) -0.002(2)
C14 0.026(3) 0.028(3) 0.019(3) 0.005(2) 0.005(2) 0.002(2)
C15 0.035(3) 0.035(3) 0.023(3) 0.004(3) 0.009(3) 0.005(3)
C16 0.033(3) 0.039(3) 0.032(3) 0.004(3) 0.016(3) 0.002(3)
C17 0.026(3) 0.033(3) 0.035(4) 0.008(3) 0.008(3) 0.000(2)
C18 0.033(3) 0.024(3) 0.029(3) 0.009(3) 0.009(3) 0.002(2)
C19 0.027(3) 0.027(3) 0.017(3) 0.001(2) 0.004(2) -0.001(2)
C20 0.029(3) 0.028(3) 0.032(4) 0.002(3) 0.003(3) -0.003(2)
C21 0.040(3) 0.032(3) 0.024(3) -0.007(3) 0.004(3) -0.005(3)
C22 0.028(3) 0.027(3) 0.023(3) -0.006(2) 0.006(2) -0.003(2)
C23 0.027(3) 0.032(3) 0.027(3) 0.003(3) 0.013(3) 0.002(2)
C24 0.036(3) 0.036(3) 0.032(4) -0.004(3) 0.016(3) -0.008(3)
C25 0.034(3) 0.038(3) 0.024(3) -0.006(3) 0.012(3) -0.001(3)
C26 0.022(3) 0.028(3) 0.031(3) -0.001(3) 0.005(2) -0.002(2)
C27 0.022(3) 0.025(3) 0.022(3) 0.000(2) 0.006(2) 0.001(2)
C28 0.029(3) 0.035(3) 0.039(4) -0.005(3) 0.009(3) 0.004(3)
C29 0.034(3) 0.032(3) 0.031(4) 0.000(3) -0.003(3) 0.005(3)
C30 0.030(3) 0.038(3) 0.022(3) 0.002(3) 0.003(2) 0.002(3)
C31 0.028(3) 0.025(3) 0.019(3) -0.001(2) 0.004(2) -0.005(2)
C32 0.034(3) 0.028(3) 0.022(3) 0.007(3) 0.007(3) 0.000(2)
C33 0.040(3) 0.039(3) 0.020(3) 0.005(3) 0.012(3) 0.005(3)
N1 0.028(2) 0.022(2) 0.019(3) 0.0005(19) 0.008(2) 0.0031(19)
N2 0.025(2) 0.028(2) 0.019(3) 0.000(2) 0.0044(19) -0.0009(19)
N3 0.034(3) 0.034(3) 0.020(3) -0.002(2) 0.010(2) 0.000(2)
N4 0.030(3) 0.026(2) 0.017(2) -0.003(2) 0.008(2) -0.004(2)
N5 0.027(2) 0.024(2) 0.020(3) 0.003(2) 0.008(2) -0.0015(19)
N6 0.023(2) 0.029(2) 0.022(3) 0.000(2) 0.0065(19) -0.0014(19)
N7 0.027(2) 0.027(2) 0.017(2) 0.000(2) 0.0077(19) -0.0007(19)
Co1 0.0239(4) 0.0228(4) 0.0172(4) 0.0001(3) 0.0055(3) 0.0001(3)

loop_
_atom_type_symbol
_atom_type_description
_atom_type_scat_dispersion_real
_atom_type_scat_dispersion_imag
_atom_type_scat_source
C C 0.0033 0.0016 'International Tables Vol C Tables 4.2.6.8 and 6.1.1.4'
H H 0.0000 0.0000 'International Tables Vol C Tables 4.2.6.8 and 6.1.1.4'
N N 0.0061 0.0033 'International Tables Vol C Tables 4.2.6.8 and 6.1.1.4'
Co Co 0.3494 0.9721 'International Tables Vol C Tables 4.2.6.8 and 6.1.1.4'
O O 0.0106 0.0060 'International Tables Vol C Tables 4.2.6.8 and 6.1.1.4'

loop_
_geom_angle_atom_site_label_1
_geom_angle_atom_site_label_2
_geom_angle_atom_site_label_3
_geom_angle
_geom_angle_site_symmetry_3
N1 C1 C2 122.0(5) .
N1 C1 H1 119.0 .
C2 C1 H1 119.0 .
C3 C2 C1 119.9(5) .
C3 C2 H2 120.0 .
C1 C2 H2 120.0 .
C2 C3 C4 120.1(5) .
C2 C3 H3 120.0 .
C4 C3 H3 120.0 .
C5 C4 C3 116.2(5) .
C5 C4 C6 119.9(5) .
C3 C4 C6 123.8(5) .
N1 C5 C4 123.3(5) .
N1 C5 C9 114.7(4) .
C4 C5 C9 122.0(5) .
C4 C6 C7 117.5(5) .
C4 C6 H6 121.3 .
C7 C6 H6 121.3 .
C8 C7 C6 123.1(5) .
C8 C7 H7 118.4 .
C6 C7 H7 118.4 .
C7 C8 C9 120.6(5) .
C7 C8 H8 119.7 .
C9 C8 H8 119.7 .
N2 C9 C8 128.8(5) .
N2 C9 C5 114.5(5) .
C8 C9 C5 116.7(5) .
N2 C10 C11 115.4(5) .
N2 C10 H10A 108.4 .
C11 C10 H10A 108.4 .
N2 C10 H10B 108.4 .
C11 C10 H10B 108.4 .
H10A C10 H10B 107.5 .
N3 C11 C10 117.3(5) .
N3 C11 H11A 108.0 .
C10 C11 H11A 108.0 .
N3 C11 H11B 108.0 .
C10 C11 H11B 108.0 .
H11A C11 H11B 107.2 .
N3 C12 C13 116.9(5) .
N3 C12 H12A 108.1 .
C13 C12 H12A 108.1 .
N3 C12 H12B 108.1 .
C13 C12 H12B 108.1 .
H12A C12 H12B 107.3 .
N4 C13 C12 115.4(4) .
N4 C13 H13A 108.4 .
C12 C13 H13A 108.4 .
N4 C13 H13B 108.4 .
C12 C13 H13B 108.4 .
H13A C13 H13B 107.5 .
N4 C14 C15 129.5(5) .
N4 C14 C19 114.1(5) .
C15 C14 C19 116.4(5) .
C16 C15 C14 120.4(5) .
C16 C15 H15 119.8 .
C14 C15 H15 119.8 .
C17 C16 C15 123.4(5) .
C17 C16 H16 118.3 .
C15 C16 H16 118.3 .
C16 C17 C18 118.2(5) .
C16 C17 H17 120.9 .
C18 C17 H17 120.9 .
C20 C18 C19 117.2(5) .
C20 C18 C17 124.1(5) .
C19 C18 C17 118.7(5) .
N5 C19 C18 122.3(5) .
N5 C19 C14 114.9(5) .
C18 C19 C14 122.8(5) .
C21 C20 C18 120.0(5) .
C21 C20 H20 120.0 .
C18 C20 H20 120.0 .
C20 C21 C22 119.3(5) .
C20 C21 H21 120.4 .
C22 C21 H21 120.4 .
N5 C22 C21 122.2(5) .
N5 C22 H22 118.9 .
C21 C22 H22 118.9 .
N6 C23 C24 121.7(5) .
N6 C23 H23 119.1 .
C24 C23 H23 119.1 .
C25 C24 C23 120.6(6) .
C25 C24 H24 119.7 .
C23 C24 H24 119.7 .
C24 C25 C26 119.5(5) .
C24 C25 H25 120.3 .
C26 C25 H25 120.3 .
C28 C26 C25 124.1(5) .
C28 C26 C27 119.2(5) .
C25 C26 C27 116.7(5) .
N6 C27 C26 122.0(5) .
N6 C27 C31 115.2(5) .
C26 C27 C31 122.8(5) .
C26 C28 C29 117.8(5) .
C26 C28 H28 121.1 .
C29 C28 H28 121.1 .
C30 C29 C28 123.4(5) .
C30 C29 H29 118.3 .
C28 C29 H29 118.3 .
C29 C30 C31 120.0(6) .
C29 C30 H30 120.0 .
C31 C30 H30 120.0 .
N7 C31 C30 128.6(5) .
N7 C31 C27 114.9(5) .
C30 C31 C27 116.6(5) .
N7 C32 C33 115.6(4) .
N7 C32 H32A 108.4 .
C33 C32 H32A 108.4 .
N7 C32 H32B 108.4 .
C33 C32 H32B 108.4 .
H32A C32 H32B 107.4 .
N3 C33 C32 117.6(5) .
N3 C33 H33A 107.9 .
C32 C33 H33A 107.9 .
N3 C33 H33B 107.9 .
C32 C33 H33B 107.9 .
H33A C33 H33B 107.2 .
C1 N1 C5 118.5(5) .
C1 N1 Co1 129.1(4) .
C5 N1 Co1 112.4(3) .
C9 N2 C10 118.3(4) .
C9 N2 Co1 114.3(3) .
C10 N2 Co1 127.0(4) .
C33 N3 C11 119.1(5) .
C33 N3 C12 118.4(5) .
C11 N3 C12 118.5(4) .
C14 N4 C13 118.1(4) .
C14 N4 Co1 114.8(3) .
C13 N4 Co1 126.7(3) .
C22 N5 C19 119.0(5) .
C22 N5 Co1 128.7(4) .
C19 N5 Co1 112.3(3) .
C23 N6 C27 119.5(5) .
C23 N6 Co1 128.9(4) .
C27 N6 Co1 111.7(3) .
C31 N7 C32 118.8(4) .
C31 N7 Co1 113.9(3) .
C32 N7 Co1 126.9(4) .
N4 Co1 N2 93.04(18) .
N4 Co1 N7 92.98(18) .
N2 Co1 N7 93.32(18) .
N4 Co1 N1 89.85(18) .
N2 Co1 N1 83.50(19) .
N7 Co1 N1 175.86(18) .
N4 Co1 N6 175.55(18) .
N2 Co1 N6 90.18(18) .
N7 Co1 N6 83.76(18) .
N1 Co1 N6 93.58(18) .
N4 Co1 N5 83.25(18) .
N2 Co1 N5 175.27(17) .
N7 Co1 N5 89.81(18) .
N1 Co1 N5 93.53(18) .
N6 Co1 N5 93.69(18) .
C37 O1 C38 132.9(16) .
C36 O2 C36 133(2) 2_655
C36 C34 H34A 109.5 .
C36 C34 H34B 109.5 .
H34A C34 H34B 109.5 .
C36 C34 H34C 109.5 .
H34A C34 H34C 109.5 .
H34B C34 H34C 109.5 .
C37 C35 H35A 109.5 .
C37 C35 H35B 109.5 .
H35A C35 H35B 109.5 .
C37 C35 H35C 109.5 .
H35A C35 H35C 109.5 .
H35B C35 H35C 109.5 .
C34 C36 O2 126(2) .
C34 C36 H36A 105.8 .
O2 C36 H36A 105.8 .
C34 C36 H36B 105.8 .
O2 C36 H36B 105.8 .
H36A C36 H36B 106.2 .
C35 C37 O1 129(2) .
C35 C37 H37A 105.1 .
O1 C37 H37A 105.1 .
C35 C37 H37B 105.1 .
O1 C37 H37B 105.1 .
H37A C37 H37B 105.9 .
C39 C38 O1 130(2) .
C39 C38 H38A 104.8 .
O1 C38 H38A 104.8 .
C39 C38 H38B 104.8 .
O1 C38 H38B 104.8 .
H38A C38 H38B 105.8 .
C38 C39 H39A 109.5 .
C38 C39 H39B 109.5 .
H39A C39 H39B 109.5 .
C38 C39 H39C 109.5 .
H39A C39 H39C 109.5 .
H39B C39 H39C 109.5 .

loop_
_geom_bond_atom_site_label_1
_geom_bond_atom_site_label_2
_geom_bond_distance
_geom_bond_site_symmetry_2
C1 N1 1.324(7) .
C1 C2 1.394(7) .
C1 H1 0.9500 .
C2 C3 1.374(8) .
C2 H2 0.9500 .
C3 C4 1.406(8) .
C3 H3 0.9500 .
C4 C5 1.404(7) .
C4 C6 1.408(8) .
C5 N1 1.371(7) .
C5 C9 1.447(7) .
C6 C7 1.409(8) .
C6 H6 0.9500 .
C7 C8 1.392(8) .
C7 H7 0.9500 .
C8 C9 1.396(7) .
C8 H8 0.9500 .
C9 N2 1.355(7) .
C10 N2 1.462(7) .
C10 C11 1.522(8) .
C10 H10A 0.9900 .
C10 H10B 0.9900 .
C11 N3 1.448(7) .
C11 H11A 0.9900 .
C11 H11B 0.9900 .
C12 N3 1.457(7) .
C12 C13 1.538(8) .
C12 H12A 0.9900 .
C12 H12B 0.9900 .
C13 N4 1.457(7) .
C13 H13A 0.9900 .
C13 H13B 0.9900 .
C14 N4 1.353(7) .
C14 C15 1.409(8) .
C14 C19 1.452(8) .
C15 C16 1.397(8) .
C15 H15 0.9500 .
C16 C17 1.390(8) .
C16 H16 0.9500 .
C17 C18 1.436(8) .
C17 H17 0.9500 .
C18 C20 1.397(8) .
C18 C19 1.401(7) .
C19 N5 1.364(7) .
C20 C21 1.369(8) .
C20 H20 0.9500 .
C21 C22 1.400(7) .
C21 H21 0.9500 .
C22 N5 1.315(7) .
C22 H22 0.9500 .
C23 N6 1.317(7) .
C23 C24 1.398(8) .
C23 H23 0.9500 .
C24 C25 1.371(8) .
C24 H24 0.9500 .
C25 C26 1.417(8) .
C25 H25 0.9500 .
C26 C28 1.407(8) .
C26 C27 1.421(7) .
C27 N6 1.378(7) .
C27 C31 1.433(7) .
C28 C29 1.414(9) .
C28 H28 0.9500 .
C29 C30 1.397(8) .
C29 H29 0.9500 .
C30 C31 1.419(8) .
C30 H30 0.9500 .
C31 N7 1.357(7) .
C32 N7 1.446(7) .
C32 C33 1.538(8) .
C32 H32A 0.9900 .
C32 H32B 0.9900 .
C33 N3 1.435(7) .
C33 H33A 0.9900 .
C33 H33B 0.9900 .
N1 Co1 1.958(4) .
N2 Co1 1.918(4) .
N4 Co1 1.915(4) .
N5 Co1 1.969(4) .
N6 Co1 1.961(4) .
N7 Co1 1.920(4) .
O1 C37 1.40(2) .
O1 C38 1.46(2) .
O2 C36 1.434(19) .
O2 C36 1.434(19) 2_655
C34 C36 1.12(2) .
C34 H34A 0.9800 .
C34 H34B 0.9800 .
C34 H34C 0.9800 .
C35 C37 1.09(3) .
C35 H35A 0.9800 .
C35 H35B 0.9800 .
C35 H35C 0.9800 .
C36 H36A 0.9900 .
C36 H36B 0.9900 .
C37 H37A 0.9900 .
C37 H37B 0.9900 .
C38 C39 1.10(2) .
C38 H38A 0.9900 .
C38 H38B 0.9900 .
C39 H39A 0.9800 .
C39 H39B 0.9800 .
C39 H39C 0.9800 .
